data_1511242
loop_
_publ_author_name
'Kurdyumov, A.V.'
'Oleinik, G.S.'

_publ_section_title
;
 Metastable structures of graphite-like boron nitride
;
_journal_name_full Kristallografiya
_journal_page_first 792
_journal_page_last 793
_journal_volume 29
_journal_year 1984
_chemical_formula_sum 'B N'
_space_group_IT_number 69
_symmetry_space_group_name_Hall '-F 2 2'
_symmetry_space_group_name_H-M 'F m m m'
_cell_angle_alpha 90
_cell_angle_beta 90
_cell_angle_gamma 90
_cell_formula_units_Z 4
_cell_length_a 2.5
_cell_length_b 4.34
_cell_length_c 3.35
_cell_volume 36.347
_citation_journal_id_ASTM KRISAJ
_cod_data_source_file boron0-1_362.cif
_cod_data_source_block B1N1
_cod_original_cell_volume 36.3475
_cod_original_formula_sum 'B1 N1'
_cod_database_code 1511242

loop_
_symmetry_equiv_pos_as_xyz
x,y,z
-x,-y,z
x,-y,-z
-x,y,-z
-x,-y,-z
x,y,-z
-x,y,z
x,-y,z
x,y+1/2,z+1/2
-x,-y+1/2,z+1/2
x,-y+1/2,-z+1/2
-x,y+1/2,-z+1/2
-x,-y+1/2,-z+1/2
x,y+1/2,-z+1/2
-x,y+1/2,z+1/2
x,-y+1/2,z+1/2
x+1/2,y,z+1/2
-x+1/2,-y,z+1/2
x+1/2,-y,-z+1/2
-x+1/2,y,-z+1/2
-x+1/2,-y,-z+1/2
x+1/2,y,-z+1/2
-x+1/2,y,z+1/2
x+1/2,-y,z+1/2
x+1/2,y+1/2,z
-x+1/2,-y+1/2,z
x+1/2,-y+1/2,-z
-x+1/2,y+1/2,-z
-x+1/2,-y+1/2,-z
x+1/2,y+1/2,-z
-x+1/2,y+1/2,z
x+1/2,-y+1/2,z

loop_
_atom_site_label
_atom_site_type_symbol
_atom_site_fract_x
_atom_site_fract_y
_atom_site_fract_z
_atom_site_occupancy
_atom_site_U_iso_or_equiv
B1 B+3 0 0 0 1 0.0
N1 N-3 0.5 0.1667 0 0.5 0.0
